data_2217989
loop_
_publ_author_name
'Nawazish Ali, Syed'
'Begum, Sabira'
'Winnik, Mitchell A.'
'Lough, Alan J.'

_publ_section_title
;
 2,5-Dimethylhexane-2,5-diyl bis(4-nitrophenyl) dicarbonate
;
_journal_coeditor_code PV2070
_journal_issue 4
_journal_name_full 'Acta Crystallographica Section E'
_journal_page_first o694
_journal_paper_doi 10.1107/S1600536808006120
_journal_volume 64
_journal_year 2008
_chemical_formula_iupac 'C22 H24 N2 O10'
_chemical_formula_moiety 'C22 H24 N2 O10'
_chemical_formula_sum 'C22 H24 N2 O10'
_chemical_formula_weight 476.43
_chemical_name_systematic
;
2,5-Dimethylhexane-2,5-diyl bis(4-nitrophenyl) dicarbonate
;
_space_group_IT_number 2
_symmetry_cell_setting triclinic
_symmetry_space_group_name_Hall '-P 1'
_symmetry_space_group_name_H-M 'P -1'
_atom_sites_solution_hydrogens geom
_atom_sites_solution_primary direct
_atom_sites_solution_secondary difmap
_cell_angle_alpha 92.717(3)
_cell_angle_beta 98.886(2)
_cell_angle_gamma 92.952(3)
_cell_formula_units_Z 2
_cell_length_a 8.1829(4)
_cell_length_b 11.7024(5)
_cell_length_c 11.8928(6)
_cell_measurement_reflns_used 9940
_cell_measurement_temperature 150(2)
_cell_measurement_theta_max 27.5
_cell_measurement_theta_min 2.8
_cell_volume 1121.92(9)
_computing_cell_refinement 'DENZO-SMN (Otwinowski & Minor, 1997)'
_computing_data_collection 'COLLECT (Nonius, 2002)'
_computing_data_reduction 'DENZO-SMN (Otwinowski & Minor, 1997)'
_computing_molecular_graphics 'SHELXTL (Sheldrick, 2008)'
_computing_publication_material 'SHELXTL (Sheldrick, 2008)'
_computing_structure_refinement 'SHELXTL (Sheldrick, 2008)'
_computing_structure_solution 'SIR92 (Altomare <i>et al.</i>,  1994)'
_diffrn_ambient_temperature 150(2)
_diffrn_detector_area_resol_mean 9
_diffrn_measured_fraction_theta_full 0.981
_diffrn_measured_fraction_theta_max 0.981
_diffrn_measurement_device_type 'Bruker--Nonius KappaCCD'
_diffrn_measurement_method '\f scans and \w scans with \k offsets'
_diffrn_radiation_monochromator graphite
_diffrn_radiation_source 'fine-focus sealed tube'
_diffrn_radiation_type MoK\a
_diffrn_radiation_wavelength 0.71073
_diffrn_reflns_av_R_equivalents 0.0469
_diffrn_reflns_av_sigmaI/netI 0.0594
_diffrn_reflns_limit_h_max 10
_diffrn_reflns_limit_h_min -10
_diffrn_reflns_limit_k_max 15
_diffrn_reflns_limit_k_min -15
_diffrn_reflns_limit_l_max 15
_diffrn_reflns_limit_l_min -15
_diffrn_reflns_number 9940
_diffrn_reflns_theta_full 27.53
_diffrn_reflns_theta_max 27.53
_diffrn_reflns_theta_min 2.83
_diffrn_standards_number 0
_exptl_absorpt_coefficient_mu 0.113
_exptl_absorpt_correction_T_max 0.985
_exptl_absorpt_correction_T_min 0.803
_exptl_absorpt_correction_type multi-scan
_exptl_absorpt_process_details
;
(SORTAV; Blessing, 1995)
;
_exptl_crystal_colour colourless
_exptl_crystal_density_diffrn 1.410
_exptl_crystal_density_method 'not measured'
_exptl_crystal_description needle
_exptl_crystal_F_000 500
_exptl_crystal_size_max 0.34
_exptl_crystal_size_mid 0.25
_exptl_crystal_size_min 0.14
_refine_diff_density_max 0.230
_refine_diff_density_min -0.278
_refine_ls_extinction_method none
_refine_ls_goodness_of_fit_ref 1.044
_refine_ls_hydrogen_treatment constr
_refine_ls_matrix_type full
_refine_ls_number_parameters 311
_refine_ls_number_reflns 5069
_refine_ls_number_restraints 0
_refine_ls_restrained_S_all 1.044
_refine_ls_R_factor_all 0.0806
_refine_ls_R_factor_gt 0.0502
_refine_ls_shift/su_max 0.001
_refine_ls_shift/su_mean 0.000
_refine_ls_structure_factor_coef Fsqd
_refine_ls_weighting_details 'calc w=1/[\s^2^(Fo^2^)+(0.0508P)^2^+0.4455P] where P=(Fo^2^+2Fc^2^)/3'
_refine_ls_weighting_scheme calc
_refine_ls_wR_factor_gt 0.1160
_refine_ls_wR_factor_ref 0.1320
_reflns_number_gt 3571
_reflns_number_total 5069
_reflns_threshold_expression I>2\s(I)
_cod_data_source_file pv2070.cif
_cod_data_source_block I
_cod_depositor_comments
;
The following automatic conversions were performed:
'_symmetry_cell_setting' value 'Triclinic' changed to 'triclinic'
according to '/home/saulius/struct/CIF-dictionaries/cif_core.dic'
dictionary named 'cif_core.dic' version 2.4.1 from 2010-06-29.

Automatic conversion script
Id: cif_fix_enum 1527 2010-12-29 10:47:43Z saulius 

The following automatic conversions were performed:

'_symmetry_cell_setting' value 'Triclinic' changed to 'triclinic'
according to /home/saulius/struct/CIF-dictionaries/cif_core.dic
dictionary named 'cif_core.dic' version 2.4.1 from 2010-06-29.

Automatic conversion script
Id: cif_fix_values 1715 2011-07-08 13:25:40Z adriana 
;
_cod_database_code 2217989
_cod_database_fobs_code 2217989

loop_
_symmetry_equiv_pos_as_xyz
'x, y, z'
'-x, -y, -z'

loop_
_atom_site_type_symbol
_atom_site_label
_atom_site_fract_x
_atom_site_fract_y
_atom_site_fract_z
_atom_site_U_iso_or_equiv
_atom_site_adp_type
_atom_site_calc_flag
_atom_site_refinement_flags
_atom_site_occupancy
O O1A 0.45560(16) 0.14403(11) 0.12248(12) 0.0314(3) Uani d . 1
O O2A 0.19552(18) 0.20327(12) 0.11199(15) 0.0434(4) Uani d . 1
O O3A 0.40180(16) 0.30199(10) 0.04414(12) 0.0287(3) Uani d . 1
O O4A 0.3070(2) -0.32743(12) 0.32493(14) 0.0421(4) Uani d . 1
O O5A 0.33546(19) -0.21668(14) 0.47827(13) 0.0415(4) Uani d . 1
N N1A 0.3299(2) -0.23269(14) 0.37471(15) 0.0307(4) Uani d . 1
C C1A 0.4142(2) 0.05054(15) 0.18498(16) 0.0250(4) Uani d . 1
C C2A 0.3979(3) 0.06818(16) 0.29791(18) 0.0310(5) Uani d . 1
H H2AA 0.4071 0.1437 0.3323 0.037 Uiso calc R 1
C C3A 0.3682(2) -0.02484(17) 0.36098(17) 0.0299(4) Uani d . 1
H H3AA 0.3569 -0.0146 0.4391 0.036 Uiso calc R 1
C C4A 0.3553(2) -0.13300(15) 0.30750(16) 0.0238(4) Uani d . 1
C C5A 0.3715(2) -0.15112(16) 0.19471(16) 0.0273(4) Uani d . 1
H H5AA 0.3621 -0.2265 0.1602 0.033 Uiso calc R 1
C C6A 0.4016(2) -0.05742(16) 0.13248(17) 0.0277(4) Uani d . 1
H H6AA 0.4135 -0.0676 0.0545 0.033 Uiso calc R 1
C C7A 0.3338(2) 0.21770(15) 0.09375(17) 0.0279(4) Uani d . 1
C C8A 0.3008(2) 0.39869(15) 0.00122(17) 0.0267(4) Uani d . 1
C C9A 0.2301(3) 0.45775(16) 0.09795(18) 0.0333(5) Uani d . 1
H H9AA 0.1359 0.4106 0.1157 0.050 Uiso calc R 1
H H9AB 0.1930 0.5327 0.0751 0.050 Uiso calc R 1
H H9AC 0.3158 0.4681 0.1656 0.050 Uiso calc R 1
C C10A 0.1670(3) 0.35357(17) -0.09497(19) 0.0351(5) Uani d . 1
H H10A 0.0844 0.3054 -0.0646 0.053 Uiso calc R 1
H H10B 0.2164 0.3080 -0.1508 0.053 Uiso calc R 1
H H10C 0.1133 0.4180 -0.1319 0.053 Uiso calc R 1
C C11A 0.4289(2) 0.47525(15) -0.04470(16) 0.0267(4) Uani d . 1
H H11A 0.4752 0.4303 -0.1037 0.032 Uiso calc R 1
H H11B 0.3722 0.5393 -0.0822 0.032 Uiso calc R 1
O O1B 0.96232(16) -0.15529(11) 0.35566(12) 0.0303(3) Uani d . 1
O O2B 0.70189(17) -0.19261(12) 0.39066(14) 0.0420(4) Uani d . 1
O O3B 0.91508(15) -0.30493(10) 0.44521(11) 0.0261(3) Uani d . 1
O O4B 0.8268(2) 0.33919(12) 0.20273(13) 0.0450(4) Uani d . 1
O O5B 0.82071(18) 0.25161(11) 0.03819(12) 0.0338(3) Uani d . 1
N N1B 0.8330(2) 0.25233(13) 0.14248(14) 0.0272(4) Uani d . 1
C C1B 0.9163(2) -0.05454(15) 0.30242(17) 0.0252(4) Uani d . 1
C C2B 0.9283(2) -0.05045(15) 0.18834(17) 0.0274(4) Uani d . 1
H H2BA 0.9575 -0.1159 0.1471 0.033 Uiso calc R 1
C C3B 0.8973(2) 0.05059(15) 0.13453(16) 0.0263(4) Uani d . 1
H H3BA 0.9031 0.0553 0.0557 0.032 Uiso calc R 1
C C4B 0.8580(2) 0.14393(14) 0.19799(16) 0.0235(4) Uani d . 1
C C5B 0.8458(2) 0.14058(16) 0.31213(16) 0.0265(4) Uani d . 1
H H5BA 0.8184 0.2064 0.3535 0.032 Uiso calc R 1
C C6B 0.8747(2) 0.03886(16) 0.36517(17) 0.0285(4) Uani d . 1
H H6BA 0.8659 0.0335 0.4435 0.034 Uiso calc R 1
C C7B 0.8420(2) -0.21728(15) 0.39835(17) 0.0265(4) Uani d . 1
C C8B 0.8149(2) -0.39774(15) 0.49142(16) 0.0238(4) Uani d . 1
C C9B 0.6938(2) -0.45765(16) 0.39468(18) 0.0313(5) Uani d . 1
H H9BA 0.6058 -0.4066 0.3693 0.047 Uiso calc R 1
H H9BB 0.6450 -0.5278 0.4211 0.047 Uiso calc R 1
H H9BC 0.7521 -0.4773 0.3310 0.047 Uiso calc R 1
C C10B 0.7291(3) -0.34772(17) 0.58539(18) 0.0326(5) Uani d . 1
H H10D 0.6399 -0.3011 0.5521 0.049 Uiso calc R 1
H H10E 0.8095 -0.2998 0.6396 0.049 Uiso calc R 1
H H10F 0.6825 -0.4101 0.6251 0.049 Uiso calc R 1
C C11B 0.9494(2) -0.47459(15) 0.54251(16) 0.0253(4) Uani d . 1
H H11C 1.0257 -0.4294 0.6031 0.030 Uiso calc R 1
H H11D 0.8965 -0.5381 0.5787 0.030 Uiso calc R 1

loop_
_atom_site_aniso_label
_atom_site_aniso_U_11
_atom_site_aniso_U_22
_atom_site_aniso_U_33
_atom_site_aniso_U_12
_atom_site_aniso_U_13
_atom_site_aniso_U_23
O1A 0.0291(7) 0.0220(7) 0.0461(9) 0.0043(5) 0.0117(6) 0.0132(6)
O2A 0.0266(8) 0.0360(8) 0.0714(12) 0.0030(6) 0.0125(8) 0.0251(8)
O3A 0.0282(7) 0.0183(6) 0.0414(8) 0.0018(5) 0.0084(6) 0.0096(6)
O4A 0.0550(10) 0.0235(8) 0.0503(10) -0.0004(7) 0.0155(8) 0.0077(7)
O5A 0.0457(9) 0.0531(10) 0.0296(8) 0.0092(7) 0.0114(7) 0.0165(7)
N1A 0.0301(9) 0.0307(9) 0.0337(10) 0.0059(7) 0.0079(7) 0.0117(8)
C1A 0.0237(10) 0.0199(9) 0.0322(11) 0.0028(7) 0.0047(8) 0.0081(8)
C2A 0.0342(11) 0.0217(9) 0.0377(12) 0.0015(8) 0.0089(9) -0.0037(8)
C3A 0.0324(11) 0.0332(11) 0.0253(10) 0.0048(8) 0.0073(8) 0.0013(8)
C4A 0.0219(9) 0.0231(9) 0.0269(10) 0.0035(7) 0.0033(8) 0.0072(8)
C5A 0.0338(11) 0.0201(9) 0.0277(10) 0.0021(8) 0.0035(8) 0.0013(8)
C6A 0.0332(11) 0.0268(10) 0.0236(10) 0.0015(8) 0.0050(8) 0.0043(8)
C7A 0.0301(11) 0.0194(9) 0.0347(11) 0.0008(8) 0.0062(9) 0.0047(8)
C8A 0.0292(10) 0.0183(9) 0.0332(11) 0.0034(7) 0.0041(8) 0.0078(8)
C9A 0.0367(12) 0.0233(10) 0.0425(13) 0.0021(8) 0.0138(10) 0.0039(9)
C10A 0.0339(11) 0.0282(10) 0.0414(13) -0.0031(9) 0.0008(10) 0.0046(9)
C11A 0.0311(10) 0.0199(9) 0.0295(11) -0.0015(8) 0.0061(8) 0.0057(8)
O1B 0.0283(7) 0.0230(7) 0.0421(8) 0.0046(5) 0.0088(6) 0.0145(6)
O2B 0.0258(8) 0.0334(8) 0.0699(11) 0.0072(6) 0.0095(7) 0.0238(8)
O3B 0.0249(7) 0.0193(6) 0.0347(8) 0.0021(5) 0.0038(6) 0.0096(6)
O4B 0.0749(12) 0.0198(7) 0.0374(9) 0.0108(7) -0.0020(8) -0.0018(6)
O5B 0.0410(8) 0.0312(8) 0.0286(8) 0.0025(6) 0.0017(6) 0.0096(6)
N1B 0.0316(9) 0.0214(8) 0.0275(9) 0.0006(7) 0.0003(7) 0.0060(7)
C1B 0.0226(9) 0.0185(9) 0.0352(11) 0.0024(7) 0.0043(8) 0.0092(8)
C2B 0.0299(10) 0.0189(9) 0.0340(11) 0.0022(8) 0.0065(8) 0.0011(8)
C3B 0.0288(10) 0.0239(9) 0.0266(10) 0.0000(8) 0.0056(8) 0.0041(8)
C4B 0.0247(9) 0.0176(9) 0.0278(10) 0.0011(7) 0.0016(8) 0.0057(7)
C5B 0.0311(10) 0.0213(9) 0.0278(10) 0.0053(8) 0.0048(8) 0.0025(8)
C6B 0.0319(11) 0.0274(10) 0.0281(10) 0.0041(8) 0.0081(8) 0.0065(8)
C7B 0.0276(10) 0.0211(9) 0.0313(11) 0.0029(8) 0.0037(8) 0.0068(8)
C8B 0.0261(10) 0.0176(9) 0.0286(10) 0.0000(7) 0.0067(8) 0.0041(7)
C9B 0.0285(11) 0.0262(10) 0.0382(12) 0.0015(8) 0.0016(9) 0.0020(9)
C10B 0.0363(12) 0.0293(10) 0.0346(12) 0.0070(9) 0.0110(9) 0.0034(9)
C11B 0.0310(10) 0.0194(9) 0.0260(10) 0.0036(7) 0.0042(8) 0.0043(8)

loop_
_atom_type_symbol
_atom_type_description
_atom_type_scat_dispersion_real
_atom_type_scat_dispersion_imag
_atom_type_scat_source
C C 0.0033 0.0016 'International Tables Vol C Tables 4.2.6.8 and 6.1.1.4'
H H 0.0000 0.0000 'International Tables Vol C Tables 4.2.6.8 and 6.1.1.4'
N N 0.0061 0.0033 'International Tables Vol C Tables 4.2.6.8 and 6.1.1.4'
O O 0.0106 0.0060 'International Tables Vol C Tables 4.2.6.8 and 6.1.1.4'

loop_
_geom_angle_atom_site_label_1
_geom_angle_atom_site_label_2
_geom_angle_atom_site_label_3
_geom_angle_site_symmetry_1
_geom_angle
C7A O1A C1A . 116.31(14)
C7A O3A C8A . 120.17(14)
O4A N1A O5A . 123.51(16)
O4A N1A C4A . 118.20(16)
O5A N1A C4A . 118.28(17)
C6A C1A C2A . 121.84(16)
C6A C1A O1A . 118.27(17)
C2A C1A O1A . 119.75(17)
C1A C2A C3A . 119.51(18)
C1A C2A H2AA . 120.2
C3A C2A H2AA . 120.2
C4A C3A C2A . 118.28(18)
C4A C3A H3AA . 120.9
C2A C3A H3AA . 120.9
C5A C4A C3A . 122.46(16)
C5A C4A N1A . 118.76(16)
C3A C4A N1A . 118.74(17)
C4A C5A C6A . 118.76(17)
C4A C5A H5AA . 120.6
C6A C5A H5AA . 120.6
C1A C6A C5A . 119.15(18)
C1A C6A H6AA . 120.4
C5A C6A H6AA . 120.4
O2A C7A O3A . 129.64(17)
O2A C7A O1A . 124.14(16)
O3A C7A O1A . 106.22(15)
O3A C8A C10A . 109.33(15)
O3A C8A C9A . 110.37(15)
C10A C8A C9A . 112.18(17)
O3A C8A C11A . 101.78(14)
C10A C8A C11A . 110.03(16)
C9A C8A C11A . 112.64(16)
C8A C9A H9AA . 109.5
C8A C9A H9AB . 109.5
H9AA C9A H9AB . 109.5
C8A C9A H9AC . 109.5
H9AA C9A H9AC . 109.5
H9AB C9A H9AC . 109.5
C8A C10A H10A . 109.5
C8A C10A H10B . 109.5
H10A C10A H10B . 109.5
C8A C10A H10C . 109.5
H10A C10A H10C . 109.5
H10B C10A H10C . 109.5
C11A C11A C8A 2_665 114.72(19)
C11A C11A H11A 2_665 108.6
C8A C11A H11A . 108.6
C11A C11A H11B 2_665 108.6
C8A C11A H11B . 108.6
H11A C11A H11B . 107.6
C7B O1B C1B . 117.15(14)
C7B O3B C8B . 120.21(14)
O4B N1B O5B . 123.32(15)
O4B N1B C4B . 118.17(16)
O5B N1B C4B . 118.51(15)
C2B C1B C6B . 122.14(16)
C2B C1B O1B . 117.05(16)
C6B C1B O1B . 120.58(17)
C1B C2B C3B . 119.05(17)
C1B C2B H2BA . 120.5
C3B C2B H2BA . 120.5
C4B C3B C2B . 118.51(17)
C4B C3B H3BA . 120.7
C2B C3B H3BA . 120.7
C3B C4B C5B . 122.79(16)
C3B C4B N1B . 118.54(16)
C5B C4B N1B . 118.65(16)
C4B C5B C6B . 118.48(17)
C4B C5B H5BA . 120.8
C6B C5B H5BA . 120.8
C1B C6B C5B . 119.02(18)
C1B C6B H6BA . 120.5
C5B C6B H6BA . 120.5
O2B C7B O3B . 130.08(17)
O2B C7B O1B . 124.12(16)
O3B C7B O1B . 105.79(15)
O3B C8B C9B . 109.34(14)
O3B C8B C10B . 110.06(14)
C9B C8B C10B . 112.45(16)
O3B C8B C11B . 101.83(14)
C9B C8B C11B . 113.03(15)
C10B C8B C11B . 109.62(15)
C8B C9B H9BA . 109.5
C8B C9B H9BB . 109.5
H9BA C9B H9BB . 109.5
C8B C9B H9BC . 109.5
H9BA C9B H9BC . 109.5
H9BB C9B H9BC . 109.5
C8B C10B H10D . 109.5
C8B C10B H10E . 109.5
H10D C10B H10E . 109.5
C8B C10B H10F . 109.5
H10D C10B H10F . 109.5
H10E C10B H10F . 109.5
C11B C11B C8B 2_746 114.71(19)
C11B C11B H11C 2_746 108.6
C8B C11B H11C . 108.6
C11B C11B H11D 2_746 108.6
C8B C11B H11D . 108.6
H11C C11B H11D . 107.6

loop_
_geom_bond_atom_site_label_1
_geom_bond_atom_site_label_2
_geom_bond_site_symmetry_2
_geom_bond_distance
O1A C7A . 1.366(2)
O1A C1A . 1.407(2)
O2A C7A . 1.190(2)
O3A C7A . 1.316(2)
O3A C8A . 1.498(2)
O4A N1A . 1.223(2)
O5A N1A . 1.230(2)
N1A C4A . 1.469(2)
C1A C6A . 1.374(3)
C1A C2A . 1.377(3)
C2A C3A . 1.383(3)
C2A H2AA . 0.9500
C3A C4A . 1.381(3)
C3A H3AA . 0.9500
C4A C5A . 1.376(3)
C5A C6A . 1.384(2)
C5A H5AA . 0.9500
C6A H6AA . 0.9500
C8A C10A . 1.511(3)
C8A C9A . 1.519(3)
C8A C11A . 1.525(3)
C9A H9AA . 0.9800
C9A H9AB . 0.9800
C9A H9AC . 0.9800
C10A H10A . 0.9800
C10A H10B . 0.9800
C10A H10C . 0.9800
C11A C11A 2_665 1.520(4)
C11A H11A . 0.9900
C11A H11B . 0.9900
O1B C7B . 1.367(2)
O1B C1B . 1.406(2)
O2B C7B . 1.187(2)
O3B C7B . 1.317(2)
O3B C8B . 1.502(2)
O4B N1B . 1.223(2)
O5B N1B . 1.228(2)
N1B C4B . 1.467(2)
C1B C2B . 1.378(3)
C1B C6B . 1.381(3)
C2B C3B . 1.387(2)
C2B H2BA . 0.9500
C3B C4B . 1.378(3)
C3B H3BA . 0.9500
C4B C5B . 1.379(3)
C5B C6B . 1.387(2)
C5B H5BA . 0.9500
C6B H6BA . 0.9500
C8B C9B . 1.516(3)
C8B C10B . 1.519(3)
C8B C11B . 1.528(2)
C9B H9BA . 0.9800
C9B H9BB . 0.9800
C9B H9BC . 0.9800
C10B H10D . 0.9800
C10B H10E . 0.9800
C10B H10F . 0.9800
C11B C11B 2_746 1.521(4)
C11B H11C . 0.9900
C11B H11D . 0.9900

loop_
_geom_hbond_atom_site_label_D
_geom_hbond_atom_site_label_H
_geom_hbond_atom_site_label_A
_geom_hbond_site_symmetry_A
_geom_hbond_distance_DH
_geom_hbond_distance_HA
_geom_hbond_distance_DA
_geom_hbond_angle_DHA
C5A H5AA O5B 2_655 0.95 2.59 3.112(2) 115
C5B H5BA O5A 2_656 0.95 2.52 3.205(2) 129
C11A H11B O3A 2_665 0.99 2.53 2.888(2) 101
C11A H11B O4B 2_665 0.99 2.54 3.502(2) 165
C11B H11C O4B 2_756 0.99 2.58 3.546(2) 164
C11B H11D O3B 2_746 0.99 2.49 2.862(2) 102
